data_4312788
loop_
_publ_author_name
'J. Frantz Folmer-Andersen'
'Hassan A\"it-Haddou'
'Vincent M. Lynch'
'Eric V. Anslyn'

_publ_section_title
;
 2,6-Di(pyrimidin-4-yl)pyridine Ligands with Nitrogen-Containing
 Auxiliaries: The Formation of Functionalized Molecular Clefts upon Metal
 Coordination
;
_journal_name_full 'Inorganic Chemistry'
_journal_page_first 8674
_journal_page_last 8681
_journal_paper_doi 10.1021/ic034823b
_journal_volume 42
_journal_year 2003
_chemical_formula_sum 'C23 H33 Cl2 N11 O2'
_chemical_formula_weight 566.50
_chemical_name_systematic
; 
 ? 
;
_space_group_IT_number 2
_symmetry_cell_setting triclinic
_symmetry_space_group_name_Hall '-P 1'
_symmetry_space_group_name_H-M 'P -1'
_atom_sites_solution_hydrogens geom
_atom_sites_solution_primary direct
_atom_sites_solution_secondary difmap
_audit_creation_method SHELXL-97
_cell_angle_alpha 72.033(1)
_cell_angle_beta 76.096(1)
_cell_angle_gamma 74.910(1)
_cell_formula_units_Z 2
_cell_length_a 10.4838(1)
_cell_length_b 10.9154(1)
_cell_length_c 12.7691(2)
_cell_measurement_reflns_used 5145
_cell_measurement_temperature 153(2)
_cell_measurement_theta_max 27.5
_cell_measurement_theta_min 2.9
_cell_volume 1321.52(3)
_computing_cell_refinement 'Collect software, Nonius B.V. 1998'
_computing_data_collection 'Collect software, Nonius B.V. 1998'
_computing_data_reduction
;
DENZO and Scalepack (Otwinoski and Minor, 1997)
;
_computing_molecular_graphics 'XP SHELXTL/PC, Siemens Analytical'
_computing_structure_refinement 'XL SHELXTL/PC, Siemens Analytical'
_computing_structure_solution
;
SIR97 - Altomare A., Burla M.C., Camalli M., Cascarano G.L., Giacovazzo C., 
Guagliardi A., Moliterni A.G.G., Polidori G.,Spagna R.
;
_diffrn_ambient_temperature 153(2)
_diffrn_measured_fraction_theta_full 0.990
_diffrn_measured_fraction_theta_max 0.990
_diffrn_measurement_device_type 'Nonius Kappa CCD'
_diffrn_measurement_method \w-scans
_diffrn_radiation_monochromator graphite
_diffrn_radiation_source 'fine-focus sealed tube'
_diffrn_radiation_type MoK\a
_diffrn_radiation_wavelength 0.71073
_diffrn_reflns_av_R_equivalents 0.0172
_diffrn_reflns_av_sigmaI/netI 0.0439
_diffrn_reflns_limit_h_max 13
_diffrn_reflns_limit_h_min -11
_diffrn_reflns_limit_k_max 14
_diffrn_reflns_limit_k_min -14
_diffrn_reflns_limit_l_max 16
_diffrn_reflns_limit_l_min -14
_diffrn_reflns_number 9418
_diffrn_reflns_theta_full 27.50
_diffrn_reflns_theta_max 27.50
_diffrn_reflns_theta_min 2.95
_exptl_absorpt_coefficient_mu 0.291
_exptl_absorpt_correction_type none
_exptl_crystal_colour yellow-green
_exptl_crystal_density_diffrn 1.424
_exptl_crystal_density_meas ?
_exptl_crystal_density_method 'not measured'
_exptl_crystal_description prisms
_exptl_crystal_F_000 596
_exptl_crystal_size_max 0.39
_exptl_crystal_size_mid 0.33
_exptl_crystal_size_min 0.18
_refine_diff_density_max 0.496
_refine_diff_density_min -0.267
_refine_diff_density_rms 0.071
_refine_ls_extinction_coef 0.016(4)
_refine_ls_extinction_expression Fc^*^=kFc[1+0.001xFc^2^\l^3^/sin(2\q)]^-1/4^
_refine_ls_extinction_method SHELXL
_refine_ls_goodness_of_fit_ref 1.431
_refine_ls_hydrogen_treatment refall
_refine_ls_matrix_type full
_refine_ls_number_parameters 399
_refine_ls_number_reflns 6008
_refine_ls_number_restraints 0
_refine_ls_restrained_S_all 1.431
_refine_ls_R_factor_all 0.0794
_refine_ls_R_factor_gt 0.0604
_refine_ls_shift/su_max 0.065
_refine_ls_shift/su_mean 0.002
_refine_ls_structure_factor_coef Fsqd
_refine_ls_weighting_details 'calc w=1/[\s^2^(Fo^2^)+(0.0408P)^2^+0.4049P] where P=(Fo^2^+2Fc^2^)/3'
_refine_ls_weighting_scheme calc
_refine_ls_wR_factor_gt 0.1417
_refine_ls_wR_factor_ref 0.1485
_reflns_number_gt 4486
_reflns_number_total 6008
_reflns_threshold_expression >2sigma(I)
_cod_data_source_file ic034823bsi20030714_065047.cif
_cod_data_source_block guan
_cod_depositor_comments
;
The following automatic conversions were performed:

'_symmetry_cell_setting' value 'Triclinic' changed to 'triclinic'
according to the built-in table from CIF Core dictionary named
'cif_core.dic' version 2.4.1 from 2010-06-29.

Automatic conversion script
Id: cif_fix_values 1646 2011-03-28 12:23:43Z adriana 

The following automatic conversions were performed:

'_exptl_crystal_density_meas' value 'not measured' was changed to '?'
- the value is perceived as not measured.

Automatic conversion script
Id: cif_fix_values 3008 2015-01-20 13:52:24Z robertas 
;
_cod_database_code 4312788

loop_
_symmetry_equiv_pos_as_xyz
'x, y, z'
'-x, -y, -z'

loop_
_atom_site_label
_atom_site_type_symbol
_atom_site_fract_x
_atom_site_fract_y
_atom_site_fract_z
_atom_site_U_iso_or_equiv
_atom_site_adp_type
_atom_site_occupancy
_atom_site_symmetry_multiplicity
_atom_site_calc_flag
_atom_site_refinement_flags
_atom_site_disorder_assembly
_atom_site_disorder_group
Cl1 Cl 0.77065(6) 0.13576(6) -0.01257(5) 0.04067(19) Uani 1 1 d . . .
N1 N 0.5126(2) 0.4431(2) -0.29807(15) 0.0387(5) Uani 1 1 d . . .
H1N H 0.415(4) 0.498(4) -0.293(3) 0.108(14) Uiso 1 1 d . . .
C2 C 0.6048(3) 0.4295(3) -0.40215(19) 0.0417(6) Uani 1 1 d . . .
H2A H 0.619(3) 0.510(3) -0.445(2) 0.046(7) Uiso 1 1 d . . .
H2B H 0.568(3) 0.397(3) -0.448(2) 0.049(7) Uiso 1 1 d . . .
C3 C 0.7286(3) 0.3349(3) -0.3621(2) 0.0446(6) Uani 1 1 d . . .
H3A H 0.747(3) 0.258(3) -0.386(2) 0.052(8) Uiso 1 1 d . . .
H3B H 0.807(3) 0.371(3) -0.383(2) 0.057(8) Uiso 1 1 d . . .
N4 N 0.6900(2) 0.3044(2) -0.24099(17) 0.0409(5) Uani 1 1 d . . .
H4N H 0.740(3) 0.254(3) -0.194(3) 0.060(9) Uiso 1 1 d . . .
C5 C 0.5689(2) 0.3690(2) -0.21011(17) 0.0316(5) Uani 1 1 d . . .
N6 N 0.5100(2) 0.3627(2) -0.10492(16) 0.0328(4) Uani 1 1 d . . .
H6N H 0.547(3) 0.323(3) -0.063(2) 0.036(8) Uiso 1 1 d . . .
C7 C 0.3781(2) 0.4380(2) -0.07399(17) 0.0323(5) Uani 1 1 d . . .
H7A H 0.312(3) 0.414(2) -0.100(2) 0.042(7) Uiso 1 1 d . . .
H7B H 0.376(2) 0.533(3) -0.110(2) 0.036(6) Uiso 1 1 d . . .
C8 C 0.3373(2) 0.4148(2) 0.05084(16) 0.0269(4) Uani 1 1 d . . .
N9 N 0.42769(17) 0.34012(17) 0.11454(13) 0.0258(4) Uani 1 1 d . . .
C10 C 0.3879(2) 0.32198(19) 0.22643(16) 0.0242(4) Uani 1 1 d . . .
C11 C 0.2598(2) 0.3776(2) 0.27065(18) 0.0314(5) Uani 1 1 d . . .
H11 H 0.233(3) 0.360(3) 0.344(2) 0.048(8) Uiso 1 1 d . . .
C12 C 0.1752(2) 0.4530(2) 0.19610(19) 0.0366(5) Uani 1 1 d . . .
H12 H 0.085(3) 0.477(3) 0.227(2) 0.057(8) Uiso 1 1 d . . .
N13 N 0.21215(18) 0.47342(18) 0.08498(15) 0.0333(4) Uani 1 1 d . . .
C14 C 0.48847(19) 0.24046(19) 0.29862(15) 0.0233(4) Uani 1 1 d . . .
N15 N 0.44852(16) 0.22913(16) 0.40852(13) 0.0243(4) Uani 1 1 d . . .
C16 C 0.5353(2) 0.15691(19) 0.47687(15) 0.0237(4) Uani 1 1 d . . .
C17 C 0.6640(2) 0.0946(2) 0.43885(17) 0.0288(5) Uani 1 1 d . . .
H17 H 0.721(3) 0.047(2) 0.490(2) 0.036(6) Uiso 1 1 d . . .
C18 C 0.7040(2) 0.1085(2) 0.32550(18) 0.0313(5) Uani 1 1 d . . .
H18 H 0.786(3) 0.065(2) 0.301(2) 0.035(6) Uiso 1 1 d . . .
C19 C 0.6158(2) 0.1819(2) 0.25335(17) 0.0278(4) Uani 1 1 d . . .
H19 H 0.640(3) 0.188(2) 0.174(2) 0.041(7) Uiso 1 1 d . . .
C20 C 0.48361(19) 0.14792(19) 0.59771(15) 0.0229(4) Uani 1 1 d . . .
N21 N 0.56459(16) 0.07307(16) 0.67168(13) 0.0235(4) Uani 1 1 d . . .
C22 C 0.51493(19) 0.06706(19) 0.77899(16) 0.0232(4) Uani 1 1 d . . .
N23 N 0.39512(17) 0.12880(16) 0.82180(13) 0.0258(4) Uani 1 1 d . . .
C24 C 0.3171(2) 0.2025(2) 0.74655(17) 0.0301(5) Uani 1 1 d . . .
H24 H 0.229(3) 0.252(2) 0.772(2) 0.038(6) Uiso 1 1 d . . .
C25 C 0.3566(2) 0.2147(2) 0.63308(17) 0.0295(5) Uani 1 1 d . . .
H25 H 0.305(2) 0.262(2) 0.580(2) 0.033(6) Uiso 1 1 d . . .
C26 C 0.6013(2) -0.0192(2) 0.86395(16) 0.0274(4) Uani 1 1 d . . .
H26A H 0.613(3) 0.035(2) 0.912(2) 0.041(7) Uiso 1 1 d . . .
H26B H 0.559(3) -0.096(3) 0.912(2) 0.041(7) Uiso 1 1 d . . .
N27 N 0.73277(17) -0.07232(18) 0.80962(15) 0.0293(4) Uani 1 1 d . . .
H27N H 0.745(3) -0.046(3) 0.737(2) 0.042(7) Uiso 1 1 d . . .
C28 C 0.8260(2) -0.15416(19) 0.86668(16) 0.0257(4) Uani 1 1 d . . .
N29 N 0.80884(18) -0.19407(17) 0.97784(14) 0.0276(4) Uani 1 1 d . . .
H29N H 0.755(3) -0.157(3) 1.021(2) 0.055(9) Uiso 1 1 d . . .
C30 C 0.9335(2) -0.2755(2) 1.01389(18) 0.0313(5) Uani 1 1 d . . .
H30A H 0.914(2) -0.354(3) 1.073(2) 0.040(7) Uiso 1 1 d . . .
H30B H 0.970(3) -0.234(3) 1.053(2) 0.049(7) Uiso 1 1 d . . .
C31 C 1.0234(2) -0.2972(2) 0.90481(18) 0.0325(5) Uani 1 1 d . . .
H31A H 1.109(3) -0.278(2) 0.897(2) 0.041(7) Uiso 1 1 d . . .
H31B H 1.035(2) -0.387(3) 0.900(2) 0.040(7) Uiso 1 1 d . . .
N32 N 0.94511(18) -0.20879(19) 0.82013(16) 0.0340(4) Uani 1 1 d . . .
H32N H 0.965(3) -0.201(3) 0.754(3) 0.059(9) Uiso 1 1 d . . .

loop_
_atom_site_aniso_label
_atom_site_aniso_U_11
_atom_site_aniso_U_22
_atom_site_aniso_U_33
_atom_site_aniso_U_23
_atom_site_aniso_U_13
_atom_site_aniso_U_12
Cl1 0.0345(3) 0.0531(4) 0.0361(3) -0.0178(3) -0.0067(2) -0.0040(2)
N1 0.0404(11) 0.0558(13) 0.0200(9) -0.0015(8) -0.0049(8) -0.0203(10)
C2 0.0569(16) 0.0469(15) 0.0228(11) -0.0054(11) 0.0020(10) -0.0259(12)
C3 0.0485(15) 0.0552(17) 0.0310(12) -0.0117(12) 0.0033(10) -0.0209(13)
N4 0.0459(12) 0.0438(12) 0.0266(10) -0.0065(9) -0.0019(9) -0.0054(10)
C5 0.0391(12) 0.0350(12) 0.0247(10) -0.0045(9) -0.0052(9) -0.0187(10)
N6 0.0377(11) 0.0389(11) 0.0211(9) -0.0028(8) -0.0084(8) -0.0098(9)
C7 0.0316(11) 0.0414(13) 0.0243(10) -0.0008(9) -0.0088(8) -0.0140(9)
C8 0.0290(10) 0.0292(11) 0.0252(10) -0.0041(8) -0.0092(8) -0.0100(8)
N9 0.0280(9) 0.0306(9) 0.0204(8) -0.0046(7) -0.0056(6) -0.0096(7)
C10 0.0286(10) 0.0251(10) 0.0215(9) -0.0065(8) -0.0065(8) -0.0072(8)
C11 0.0293(11) 0.0406(12) 0.0245(11) -0.0121(9) -0.0068(8) -0.0011(9)
C12 0.0296(12) 0.0487(14) 0.0321(11) -0.0156(10) -0.0088(9) 0.0000(10)
N13 0.0323(10) 0.0377(10) 0.0316(9) -0.0091(8) -0.0133(8) -0.0030(8)
C14 0.0261(10) 0.0244(10) 0.0210(9) -0.0069(8) -0.0036(7) -0.0075(8)
N15 0.0252(8) 0.0276(9) 0.0197(8) -0.0056(7) -0.0037(6) -0.0056(7)
C16 0.0279(10) 0.0232(10) 0.0203(9) -0.0040(8) -0.0048(7) -0.0070(8)
C17 0.0251(10) 0.0328(12) 0.0237(10) -0.0045(9) -0.0052(8) -0.0003(8)
C18 0.0240(10) 0.0373(12) 0.0268(10) -0.0081(9) -0.0013(8) 0.0008(9)
C19 0.0284(10) 0.0339(11) 0.0194(9) -0.0073(8) -0.0013(8) -0.0055(8)
C20 0.0252(10) 0.0237(10) 0.0198(9) -0.0043(7) -0.0040(7) -0.0065(7)
N21 0.0263(8) 0.0238(8) 0.0198(8) -0.0041(6) -0.0051(6) -0.0052(7)
C22 0.0269(10) 0.0213(9) 0.0219(9) -0.0045(7) -0.0058(7) -0.0055(8)
N23 0.0274(9) 0.0276(9) 0.0214(8) -0.0065(7) -0.0049(6) -0.0030(7)
C24 0.0272(11) 0.0344(12) 0.0236(10) -0.0074(9) -0.0024(8) 0.0003(9)
C25 0.0270(10) 0.0337(12) 0.0237(10) -0.0044(9) -0.0073(8) -0.0003(9)
C26 0.0305(11) 0.0285(11) 0.0203(9) -0.0051(8) -0.0059(8) -0.0009(8)
N27 0.0290(9) 0.0356(10) 0.0189(8) -0.0058(7) -0.0059(7) 0.0012(7)
C28 0.0287(10) 0.0254(10) 0.0224(9) -0.0061(8) -0.0042(8) -0.0050(8)
N29 0.0303(9) 0.0272(9) 0.0225(8) -0.0078(7) -0.0071(7) 0.0030(7)
C30 0.0270(11) 0.0369(12) 0.0277(11) -0.0059(10) -0.0102(8) -0.0009(9)
C31 0.0268(11) 0.0374(13) 0.0318(11) -0.0091(10) -0.0083(9) -0.0008(9)
N32 0.0296(10) 0.0423(11) 0.0230(9) -0.0062(8) -0.0027(7) 0.0003(8)

loop_
_atom_type_symbol
_atom_type_description
_atom_type_scat_dispersion_real
_atom_type_scat_dispersion_imag
_atom_type_scat_source
C C 0.0033 0.0016 'International Tables Vol C Tables 4.2.6.8 and 6.1.1.4'
H H 0.0000 0.0000 'International Tables Vol C Tables 4.2.6.8 and 6.1.1.4'
N N 0.0061 0.0033 'International Tables Vol C Tables 4.2.6.8 and 6.1.1.4'
O O 0.0106 0.0060 'International Tables Vol C Tables 4.2.6.8 and 6.1.1.4'
Cl Cl 0.1484 0.1585 'International Tables Vol C Tables 4.2.6.8 and 6.1.1.4'

loop_
_geom_angle_atom_site_label_1
_geom_angle_atom_site_label_2
_geom_angle_atom_site_label_3
_geom_angle
_geom_angle_site_symmetry_1
_geom_angle_site_symmetry_3
_geom_angle_publ_flag
C5 N1 C2 110.2(2) . . ?
C5 N1 H1N 124(2) . . ?
C2 N1 H1N 125(2) . . ?
N1 C2 C3 103.58(19) . . ?
N1 C2 H2A 109.9(17) . . ?
C3 C2 H2A 114.7(17) . . ?
N1 C2 H2B 112.2(17) . . ?
C3 C2 H2B 112.0(17) . . ?
H2A C2 H2B 105(2) . . ?
N4 C3 C2 102.9(2) . . ?
N4 C3 H3A 109.9(17) . . ?
C2 C3 H3A 111.1(18) . . ?
N4 C3 H3B 108.8(18) . . ?
C2 C3 H3B 114.4(18) . . ?
H3A C3 H3B 109(2) . . ?
C5 N4 C3 111.8(2) . . ?
C5 N4 H4N 123(2) . . ?
C3 N4 H4N 126(2) . . ?
N4 C5 N6 124.6(2) . . ?
N4 C5 N1 111.5(2) . . ?
N6 C5 N1 123.9(2) . . ?
C5 N6 C7 123.16(19) . . ?
C5 N6 H6N 117(2) . . ?
C7 N6 H6N 119(2) . . ?
N6 C7 C8 112.00(18) . . ?
N6 C7 H7A 110.4(16) . . ?
C8 C7 H7A 107.5(15) . . ?
N6 C7 H7B 109.6(14) . . ?
C8 C7 H7B 110.4(14) . . ?
H7A C7 H7B 107(2) . . ?
N13 C8 N9 127.31(18) . . ?
N13 C8 C7 114.77(17) . . ?
N9 C8 C7 117.91(18) . . ?
C8 N9 C10 116.36(17) . . ?
N9 C10 C11 120.97(18) . . ?
N9 C10 C14 116.99(17) . . ?
C11 C10 C14 122.04(17) . . ?
C12 C11 C10 117.3(2) . . ?
C12 C11 H11 122.3(18) . . ?
C10 C11 H11 120.3(18) . . ?
N13 C12 C11 123.0(2) . . ?
N13 C12 H12 119.8(18) . . ?
C11 C12 H12 116.3(18) . . ?
C8 N13 C12 115.03(18) . . ?
N15 C14 C19 122.80(17) . . ?
N15 C14 C10 115.72(17) . . ?
C19 C14 C10 121.48(17) . . ?
C16 N15 C14 117.97(17) . . ?
N15 C16 C17 123.01(17) . . ?
N15 C16 C20 114.94(17) . . ?
C17 C16 C20 122.05(17) . . ?
C18 C17 C16 118.26(18) . . ?
C18 C17 H17 122.5(15) . . ?
C16 C17 H17 119.3(15) . . ?
C17 C18 C19 119.76(19) . . ?
C17 C18 H18 118.2(15) . . ?
C19 C18 H18 122.0(15) . . ?
C18 C19 C14 118.19(18) . . ?
C18 C19 H19 120.8(15) . . ?
C14 C19 H19 121.0(15) . . ?
N21 C20 C25 121.09(17) . . ?
N21 C20 C16 118.01(17) . . ?
C25 C20 C16 120.90(17) . . ?
C22 N21 C20 116.34(16) . . ?
N21 C22 N23 127.39(17) . . ?
N21 C22 C26 117.61(17) . . ?
N23 C22 C26 115.00(16) . . ?
C22 N23 C24 114.97(17) . . ?
N23 C24 C25 122.97(19) . . ?
N23 C24 H24 119.2(15) . . ?
C25 C24 H24 117.8(15) . . ?
C24 C25 C20 117.22(18) . . ?
C24 C25 H25 125.1(15) . . ?
C20 C25 H25 117.7(15) . . ?
N27 C26 C22 111.00(16) . . ?
N27 C26 H26A 108.1(14) . . ?
C22 C26 H26A 109.5(14) . . ?
N27 C26 H26B 107.2(14) . . ?
C22 C26 H26B 110.0(14) . . ?
H26A C26 H26B 111(2) . . ?
C28 N27 C26 122.42(17) . . ?
C28 N27 H27N 123.2(18) . . ?
C26 N27 H27N 114.4(18) . . ?
N32 C28 N27 124.19(18) . . ?
N32 C28 N29 111.77(18) . . ?
N27 C28 N29 124.02(19) . . ?
C28 N29 C30 110.22(18) . . ?
C28 N29 H29N 126(2) . . ?
C30 N29 H29N 118(2) . . ?
N29 C30 C31 103.36(17) . . ?
N29 C30 H30A 109.5(15) . . ?
C31 C30 H30A 117.4(15) . . ?
N29 C30 H30B 111.9(16) . . ?
C31 C30 H30B 114.3(17) . . ?
H30A C30 H30B 101(2) . . ?
N32 C31 C30 102.53(17) . . ?
N32 C31 H31A 113.7(15) . . ?
C30 C31 H31A 111.2(16) . . ?
N32 C31 H31B 108.5(15) . . ?
C30 C31 H31B 111.9(15) . . ?
H31A C31 H31B 109(2) . . ?
C28 N32 C31 111.28(18) . . ?
C28 N32 H32N 122(2) . . ?
C31 N32 H32N 126(2) . . ?

loop_
_geom_bond_atom_site_label_1
_geom_bond_atom_site_label_2
_geom_bond_distance
_geom_bond_site_symmetry_2
_geom_bond_publ_flag
N1 C5 1.332(3) . ?
N1 C2 1.467(3) . ?
N1 H1N 1.04(4) . ?
C2 C3 1.519(4) . ?
C2 H2A 0.91(3) . ?
C2 H2B 0.96(3) . ?
C3 N4 1.456(3) . ?
C3 H3A 0.94(3) . ?
C3 H3B 0.95(3) . ?
N4 C5 1.315(3) . ?
N4 H4N 0.85(3) . ?
C5 N6 1.325(3) . ?
N6 C7 1.445(3) . ?
N6 H6N 0.71(3) . ?
C7 C8 1.506(3) . ?
C7 H7A 0.96(3) . ?
C7 H7B 0.99(3) . ?
C8 N13 1.335(3) . ?
C8 N9 1.335(3) . ?
N9 C10 1.355(2) . ?
C10 C11 1.384(3) . ?
C10 C14 1.491(3) . ?
C11 C12 1.383(3) . ?
C11 H11 0.88(3) . ?
C12 N13 1.341(3) . ?
C12 H12 0.93(3) . ?
C14 N15 1.341(2) . ?
C14 C19 1.392(3) . ?
N15 C16 1.340(2) . ?
C16 C17 1.389(3) . ?
C16 C20 1.489(3) . ?
C17 C18 1.378(3) . ?
C17 H17 0.94(3) . ?
C18 C19 1.383(3) . ?
C18 H18 0.90(3) . ?
C19 H19 0.96(3) . ?
C20 N21 1.352(2) . ?
C20 C25 1.385(3) . ?
N21 C22 1.331(2) . ?
C22 N23 1.337(3) . ?
C22 C26 1.510(3) . ?
N23 C24 1.341(3) . ?
C24 C25 1.382(3) . ?
C24 H24 0.98(3) . ?
C25 H25 0.92(2) . ?
C26 N27 1.446(3) . ?
C26 H26A 1.02(3) . ?
C26 H26B 1.01(3) . ?
N27 C28 1.331(3) . ?
N27 H27N 0.87(3) . ?
C28 N32 1.320(3) . ?
C28 N29 1.332(3) . ?
N29 C30 1.463(3) . ?
N29 H29N 0.82(3) . ?
C30 C31 1.530(3) . ?
C30 H30A 0.99(3) . ?
C30 H30B 0.96(3) . ?
C31 N32 1.464(3) . ?
C31 H31A 0.95(3) . ?
C31 H31B 0.98(3) . ?
N32 H32N 0.80(3) . ?

loop_
_geom_hbond_atom_site_label_D
_geom_hbond_atom_site_label_H
_geom_hbond_atom_site_label_A
_geom_hbond_distance_DH
_geom_hbond_distance_HA
_geom_hbond_distance_DA
_geom_hbond_angle_DHA
_geom_hbond_site_symmetry_A
N4 H4N Cl1 0.85(3) 2.33(3) 3.110(2) 152(3) .
N6 H6N N9 0.71(3) 2.34(3) 2.680(2) 111(3) .
N6 H6N Cl1 0.71(3) 2.74(3) 3.349(2) 146(3) .
N27 H27N N21 0.87(3) 2.19(3) 2.653(2) 113(2) .
N29 H29N N23 0.82(3) 2.28(3) 3.054(2) 159(3) 2_657

loop_
_geom_torsion_atom_site_label_1
_geom_torsion_atom_site_label_2
_geom_torsion_atom_site_label_3
_geom_torsion_atom_site_label_4
_geom_torsion
_geom_torsion_site_symmetry_1
_geom_torsion_site_symmetry_2
_geom_torsion_site_symmetry_3
_geom_torsion_site_symmetry_4
_geom_torsion_publ_flag
C5 N1 C2 C3 -0.7(3) . . . . ?
N1 C2 C3 N4 1.3(3) . . . . ?
C2 C3 N4 C5 -1.7(3) . . . . ?
C3 N4 C5 N6 -178.0(2) . . . . ?
C3 N4 C5 N1 1.4(3) . . . . ?
C2 N1 C5 N4 -0.4(3) . . . . ?
C2 N1 C5 N6 179.0(2) . . . . ?
N4 C5 N6 C7 178.2(2) . . . . ?
N1 C5 N6 C7 -1.1(3) . . . . ?
C5 N6 C7 C8 -178.45(19) . . . . ?
N6 C7 C8 N13 -174.85(18) . . . . ?
N6 C7 C8 N9 5.4(3) . . . . ?
N13 C8 N9 C10 -0.2(3) . . . . ?
C7 C8 N9 C10 179.59(18) . . . . ?
C8 N9 C10 C11 0.6(3) . . . . ?
C8 N9 C10 C14 -179.08(17) . . . . ?
N9 C10 C11 C12 -0.6(3) . . . . ?
C14 C10 C11 C12 179.1(2) . . . . ?
C10 C11 C12 N13 0.1(4) . . . . ?
N9 C8 N13 C12 -0.3(3) . . . . ?
C7 C8 N13 C12 179.9(2) . . . . ?
C11 C12 N13 C8 0.3(3) . . . . ?
N9 C10 C14 N15 177.06(17) . . . . ?
C11 C10 C14 N15 -2.7(3) . . . . ?
N9 C10 C14 C19 -2.1(3) . . . . ?
C11 C10 C14 C19 178.1(2) . . . . ?
C19 C14 N15 C16 -0.8(3) . . . . ?
C10 C14 N15 C16 -179.97(17) . . . . ?
C14 N15 C16 C17 0.4(3) . . . . ?
C14 N15 C16 C20 -179.54(17) . . . . ?
N15 C16 C17 C18 0.3(3) . . . . ?
C20 C16 C17 C18 -179.74(19) . . . . ?
C16 C17 C18 C19 -0.7(3) . . . . ?
C17 C18 C19 C14 0.3(3) . . . . ?
N15 C14 C19 C18 0.4(3) . . . . ?
C10 C14 C19 C18 179.56(19) . . . . ?
N15 C16 C20 N21 177.94(17) . . . . ?
C17 C16 C20 N21 -2.0(3) . . . . ?
N15 C16 C20 C25 -2.3(3) . . . . ?
C17 C16 C20 C25 177.8(2) . . . . ?
C25 C20 N21 C22 0.4(3) . . . . ?
C16 C20 N21 C22 -179.83(17) . . . . ?
C20 N21 C22 N23 -1.5(3) . . . . ?
C20 N21 C22 C26 178.12(17) . . . . ?
N21 C22 N23 C24 1.4(3) . . . . ?
C26 C22 N23 C24 -178.27(18) . . . . ?
C22 N23 C24 C25 -0.1(3) . . . . ?
N23 C24 C25 C20 -0.8(3) . . . . ?
N21 C20 C25 C24 0.7(3) . . . . ?
C16 C20 C25 C24 -179.10(19) . . . . ?
N21 C22 C26 N27 5.4(3) . . . . ?
N23 C22 C26 N27 -174.90(17) . . . . ?
C22 C26 N27 C28 -178.17(18) . . . . ?
C26 N27 C28 N32 177.2(2) . . . . ?
C26 N27 C28 N29 -0.7(3) . . . . ?
N32 C28 N29 C30 6.1(3) . . . . ?
N27 C28 N29 C30 -175.8(2) . . . . ?
C28 N29 C30 C31 -9.1(2) . . . . ?
N29 C30 C31 N32 8.3(2) . . . . ?
N27 C28 N32 C31 -178.2(2) . . . . ?
N29 C28 N32 C31 -0.1(3) . . . . ?
C30 C31 N32 C28 -5.5(3) . . . . ?
